data_4073828
loop_
_publ_author_name
'Zhang, Hao'
'Katao, Shohei'
'Nomura, Kotohiro'
'Huang, Jiling'

_publ_section_title
;
 Synthesis of Half-Titanocenes Containing Phenoxy-imine Ligands and Their
 Use as Catalysts for Olefin Polymerization
;
_journal_issue 24
_journal_name_full Organometallics
_journal_page_first 5967
_journal_paper_doi 10.1021/om700660b
_journal_volume 26
_journal_year 2007
_chemical_formula_moiety 'C25 H29 Cl2 N O Ti '
_chemical_formula_sum 'C25 H29 Cl2 N O Ti'
_chemical_formula_weight 478.32
_space_group_IT_number 61
_symmetry_cell_setting orthorhombic
_symmetry_Int_Tables_number 61
_symmetry_space_group_name_Hall '-P 2ac 2ab'
_symmetry_space_group_name_H-M 'P b c a'
_cell_angle_alpha 90.0000
_cell_angle_beta 90.0000
_cell_angle_gamma 90.0000
_cell_formula_units_Z 8
_cell_length_a 13.129(4)
_cell_length_b 14.930(3)
_cell_length_c 24.791(6)
_cell_measurement_reflns_used 34712
_cell_measurement_temperature 243.1
_cell_measurement_theta_max 27.6
_cell_measurement_theta_min 3.1
_cell_volume 4859(2)
_computing_cell_refinement PROCESS-AUTO
_computing_data_collection PROCESS-AUTO
_computing_data_reduction CrystalStructure
_computing_publication_material 'CrystalStructure 3.8'
_computing_structure_refinement CRYSTALS
_computing_structure_solution SIR92
_diffrn_detector_area_resol_mean 10.00
_diffrn_measured_fraction_theta_full 0.989
_diffrn_measured_fraction_theta_max 0.989
_diffrn_measurement_device_type 'Rigaku RAXIS-RAPID'
_diffrn_measurement_method \w
_diffrn_radiation_type 'Mo K\a'
_diffrn_radiation_wavelength 0.71075
_diffrn_reflns_av_R_equivalents 0.050
_diffrn_reflns_limit_h_max 16
_diffrn_reflns_limit_h_min -16
_diffrn_reflns_limit_k_max 18
_diffrn_reflns_limit_k_min -19
_diffrn_reflns_limit_l_max 31
_diffrn_reflns_limit_l_min -32
_diffrn_reflns_number 43760
_diffrn_reflns_theta_full 27.48
_diffrn_reflns_theta_max 27.48
_exptl_absorpt_coefficient_mu 0.588
_exptl_absorpt_correction_T_max 0.703
_exptl_absorpt_correction_T_min 0.327
_exptl_absorpt_correction_type multi-scan
_exptl_absorpt_process_details
;
    Higashi, T. (1995). Program for Absorption Correction.
    Rigaku Corporation, Tokyo, Japan.
;
_exptl_crystal_colour red
_exptl_crystal_density_diffrn 1.308
_exptl_crystal_density_method 'not measured'
_exptl_crystal_description prism
_exptl_crystal_F_000 2000.00
_exptl_crystal_size_max 0.80
_exptl_crystal_size_mid 0.60
_exptl_crystal_size_min 0.60
_refine_diff_density_max 0.50
_refine_diff_density_min -0.70
_refine_ls_extinction_method none
_refine_ls_goodness_of_fit_ref 1.013
_refine_ls_hydrogen_treatment refall
_refine_ls_number_parameters 300
_refine_ls_number_reflns 5515
_refine_ls_R_factor_gt 0.0443
_refine_ls_shift/su_max 0.0000
_refine_ls_structure_factor_coef Fsqd
_refine_ls_weighting_details 'w = 1/[0.0001Fo^2^ + 1.0000\s(Fo^2^)]/(4Fo^2^)'
_refine_ls_weighting_scheme calc
_refine_ls_wR_factor_ref 0.0973
_reflns_number_gt 3517
_reflns_number_total 5515
_reflns_threshold_expression F^2^>2.0\s(F^2^)
_cod_data_source_file om700660b-file007.cif
_cod_data_source_block '_CpTiSchiff101305ipr2Phme'
_cod_original_formula_sum 'C25 H29 Cl2 N O Ti '
_cod_database_code 4073828

loop_
_symmetry_equiv_pos_site_id
_symmetry_equiv_pos_as_xyz
1 +X,+Y,+Z
2 1/2-X,1/2+Y,+Z
3 +X,1/2-Y,1/2+Z
4 1/2-X,-Y,1/2+Z
5 -X,-Y,-Z
6 1/2+X,1/2-Y,-Z
7 -X,1/2+Y,1/2-Z
8 1/2+X,+Y,1/2-Z

loop_
_atom_site_label
_atom_site_type_symbol
_atom_site_fract_x
_atom_site_fract_y
_atom_site_fract_z
_atom_site_U_iso_or_equiv
_atom_site_adp_type
_atom_site_occupancy
_atom_site_symmetry_multiplicity
_atom_site_calc_flag
_atom_site_refinement_flags
Ti(1) Ti 0.69031(3) 0.87544(2) 0.75289(2) 0.03202(10) Uani 1.00 1 d .
Cl(1) Cl 0.70363(6) 1.02166(4) 0.77449(3) 0.0609(2) Uani 1.00 1 d .
Cl(2) Cl 0.59926(6) 0.88134(5) 0.67601(2) 0.0636(2) Uani 1.00 1 d .
O(1) O 0.60369(12) 0.83506(8) 0.80226(5) 0.0322(4) Uani 1.00 1 d .
N(1) N 0.57222(15) 0.97379(10) 0.94166(7) 0.0351(5) Uani 1.00 1 d .
C(1) C 0.7830(2) 0.75151(17) 0.72619(13) 0.0586(9) Uani 1.00 1 d .
C(2) C 0.8253(2) 0.8264(2) 0.69959(12) 0.0664(9) Uani 1.00 1 d .
C(3) C 0.8665(2) 0.88174(17) 0.73921(12) 0.0575(8) Uani 1.00 1 d .
C(4) C 0.8488(2) 0.84149(18) 0.78866(11) 0.0561(8) Uani 1.00 1 d .
C(5) C 0.7991(2) 0.76104(17) 0.78006(12) 0.0578(9) Uani 1.00 1 d .
C(6) C 0.55715(17) 0.79215(12) 0.84406(8) 0.0282(5) Uani 1.00 1 d .
C(7) C 0.54191(17) 0.83842(12) 0.89247(8) 0.0280(5) Uani 1.00 1 d .
C(8) C 0.48713(19) 0.79688(13) 0.93333(8) 0.0366(6) Uani 1.00 1 d .
C(9) C 0.44917(19) 0.71219(14) 0.92651(9) 0.0415(6) Uani 1.00 1 d .
C(10) C 0.46610(19) 0.66707(13) 0.87849(9) 0.0382(6) Uani 1.00 1 d .
C(11) C 0.51956(18) 0.70489(12) 0.83653(9) 0.0325(5) Uani 1.00 1 d .
C(12) C 0.57958(17) 0.93037(12) 0.89828(8) 0.0311(5) Uani 1.00 1 d .
C(13) C 0.5348(2) 0.65690(15) 0.78349(9) 0.0473(7) Uani 1.00 1 d .
C(14) C 0.60679(19) 1.06495(12) 0.94019(8) 0.0321(5) Uani 1.00 1 d .
C(15) C 0.70632(19) 1.08518(13) 0.95490(9) 0.0397(6) Uani 1.00 1 d .
C(16) C 0.7383(2) 1.17384(14) 0.95105(10) 0.0481(7) Uani 1.00 1 d .
C(17) C 0.6721(2) 1.24001(14) 0.93456(10) 0.0509(8) Uani 1.00 1 d .
C(18) C 0.5729(2) 1.21954(14) 0.92286(9) 0.0440(7) Uani 1.00 1 d .
C(19) C 0.53726(19) 1.13176(13) 0.92542(8) 0.0353(6) Uani 1.00 1 d .
C(20) C 0.7801(2) 1.01369(15) 0.97392(11) 0.0543(8) Uani 1.00 1 d .
C(21) C 0.8575(2) 0.99324(19) 0.93064(16) 0.1017(13) Uani 1.00 1 d .
C(22) C 0.8299(3) 1.0380(2) 1.02726(15) 0.1111(15) Uani 1.00 1 d .
C(23) C 0.4276(2) 1.10830(15) 0.91394(9) 0.0442(7) Uani 1.00 1 d .
C(24) C 0.4103(2) 1.0944(2) 0.85361(10) 0.0706(10) Uani 1.00 1 d .
C(25) C 0.3513(2) 1.17705(18) 0.93549(12) 0.0654(9) Uani 1.00 1 d .
H(1) H 0.7560 0.6998 0.7091 0.071 Uiso 1.00 1 c R
H(2) H 0.8318 0.8340 0.6617 0.080 Uiso 1.00 1 c R
H(3) H 0.9055 0.9344 0.7332 0.069 Uiso 1.00 1 c R
H(4) H 0.8742 0.8620 0.8224 0.068 Uiso 1.00 1 c R
H(5) H 0.7846 0.7174 0.8068 0.070 Uiso 1.00 1 c R
H(6) H 0.4759 0.8275 0.9664 0.044 Uiso 1.00 1 c R
H(7) H 0.4114 0.6845 0.9546 0.050 Uiso 1.00 1 c R
H(8) H 0.4400 0.6081 0.8744 0.045 Uiso 1.00 1 c R
H(9) H 0.6108 0.9583 0.8681 0.037 Uiso 1.00 1 c R
H(10) H 0.6007 0.6308 0.7827 0.057 Uiso 1.00 1 c R
H(11) H 0.4848 0.6113 0.7798 0.057 Uiso 1.00 1 c R
H(12) H 0.8066 1.1889 0.9599 0.057 Uiso 1.00 1 c R
H(13) H 0.5283 0.6984 0.7547 0.057 Uiso 1.00 1 c R
H(14) H 0.6954 1.3000 0.9313 0.061 Uiso 1.00 1 c R
H(15) H 0.5275 1.2661 0.9128 0.052 Uiso 1.00 1 c R
H(16) H 0.7417 0.9606 0.9797 0.065 Uiso 1.00 1 c R
H(17) H 0.8322 0.9471 0.9079 0.123 Uiso 1.00 1 c R
H(18) H 0.9193 0.9742 0.9469 0.122 Uiso 1.00 1 c R
H(19) H 0.8696 1.0456 0.9098 0.122 Uiso 1.00 1 c R
H(20) H 0.8791 1.0836 1.0215 0.133 Uiso 1.00 1 c R
H(21) H 0.7794 1.0590 1.0517 0.133 Uiso 1.00 1 c R
H(22) H 0.8621 0.9866 1.0420 0.133 Uiso 1.00 1 c R
H(23) H 0.4137 1.0530 0.9314 0.053 Uiso 1.00 1 c R
H(24) H 0.3422 1.0753 0.8477 0.085 Uiso 1.00 1 c R
H(25) H 0.4218 1.1492 0.8351 0.085 Uiso 1.00 1 c R
H(26) H 0.4561 1.0502 0.8406 0.085 Uiso 1.00 1 c R
H(27) H 0.3508 1.2280 0.9126 0.079 Uiso 1.00 1 c R
H(28) H 0.2852 1.1512 0.9364 0.079 Uiso 1.00 1 c R
H(29) H 0.3706 1.1946 0.9709 0.079 Uiso 1.00 1 c R

loop_
_atom_site_aniso_label
_atom_site_aniso_U_11
_atom_site_aniso_U_22
_atom_site_aniso_U_33
_atom_site_aniso_U_12
_atom_site_aniso_U_13
_atom_site_aniso_U_23
Ti(1) 0.0256(2) 0.03201(18) 0.0384(2) 0.00028(17) 0.00715(19) 0.00050(17)
Cl(1) 0.0655(5) 0.0303(2) 0.0869(4) -0.0048(3) 0.0214(4) -0.0005(2)
Cl(2) 0.0452(4) 0.1022(5) 0.0435(3) 0.0014(4) -0.0013(3) 0.0078(3)
O(1) 0.0300(9) 0.0319(6) 0.0347(7) -0.0028(6) 0.0070(7) -0.0026(5)
N(1) 0.0387(13) 0.0302(8) 0.0364(9) -0.0026(8) 0.0029(9) -0.0030(7)
C(1) 0.0457(19) 0.0487(14) 0.082(2) 0.0120(13) 0.0012(16) -0.0228(14)
C(2) 0.0445(19) 0.102(2) 0.0531(16) 0.0291(17) 0.0238(14) 0.0046(16)
C(3) 0.0232(15) 0.0537(14) 0.096(2) -0.0009(12) 0.0118(14) 0.0045(15)
C(4) 0.0349(17) 0.0683(17) 0.0650(18) 0.0090(13) -0.0091(14) -0.0037(14)
C(5) 0.048(2) 0.0458(13) 0.080(2) 0.0146(13) 0.0046(16) 0.0124(13)
C(6) 0.0229(12) 0.0277(9) 0.0340(10) 0.0017(8) -0.0000(9) 0.0012(8)
C(7) 0.0237(13) 0.0290(9) 0.0313(10) 0.0001(8) -0.0012(9) 0.0000(8)
C(8) 0.0374(15) 0.0403(11) 0.0323(11) -0.0011(10) 0.0010(10) -0.0017(9)
C(9) 0.0449(17) 0.0394(11) 0.0404(12) -0.0091(11) 0.0029(11) 0.0110(9)
C(10) 0.0376(15) 0.0277(9) 0.0493(13) -0.0054(10) -0.0026(11) 0.0037(9)
C(11) 0.0276(14) 0.0290(9) 0.0409(11) 0.0017(9) -0.0037(10) -0.0035(8)
C(12) 0.0290(14) 0.0328(10) 0.0315(10) -0.0024(9) 0.0025(9) 0.0003(8)
C(13) 0.0471(18) 0.0367(11) 0.0581(15) -0.0058(11) 0.0042(13) -0.0168(10)
C(14) 0.0420(15) 0.0289(10) 0.0254(10) -0.0006(9) 0.0027(10) -0.0042(8)
C(15) 0.0410(16) 0.0317(10) 0.0464(13) -0.0012(10) -0.0033(12) -0.0022(9)
C(16) 0.0457(18) 0.0374(12) 0.0611(15) -0.0077(11) -0.0063(14) -0.0031(11)
C(17) 0.068(2) 0.0282(10) 0.0562(15) -0.0078(12) -0.0016(14) 0.0022(10)
C(18) 0.0556(19) 0.0350(11) 0.0413(12) 0.0071(11) 0.0020(12) 0.0045(9)
C(19) 0.0432(16) 0.0384(11) 0.0242(9) 0.0032(10) -0.0001(9) -0.0021(8)
C(20) 0.0408(18) 0.0357(11) 0.086(2) -0.0024(11) -0.0157(15) 0.0021(12)
C(21) 0.061(2) 0.0487(16) 0.195(4) 0.0075(16) 0.030(2) 0.013(2)
C(22) 0.128(3) 0.0661(19) 0.139(3) 0.012(2) -0.088(2) 0.001(2)
C(23) 0.0442(17) 0.0444(12) 0.0440(13) 0.0070(11) -0.0065(12) 0.0037(10)
C(24) 0.061(2) 0.094(2) 0.0563(16) 0.0182(17) -0.0222(16) -0.0144(15)
C(25) 0.050(2) 0.0748(18) 0.0718(19) 0.0146(16) 0.0061(16) -0.0024(15)

loop_
_atom_type_symbol
_atom_type_description
_atom_type_scat_dispersion_real
_atom_type_scat_dispersion_imag
_atom_type_scat_source
C C 0.003 0.002
;
International Tables for Crystallography
(1992, Vol. C, Tables 4.2.6.8 and 6.1.1.4)
;
H H 0.000 0.000
;
International Tables for Crystallography
(1992, Vol. C, Table 6.1.1.4)
;
Cl Cl 0.148 0.159
;
International Tables for Crystallography
(1992, Vol. C, Tables 4.2.6.8 and 6.1.1.4)
;
N N 0.006 0.003
;
International Tables for Crystallography
(1992, Vol. C, Tables 4.2.6.8 and 6.1.1.4)
;
O O 0.011 0.006
;
International Tables for Crystallography
(1992, Vol. C, Tables 4.2.6.8 and 6.1.1.4)
;
Ti Ti 0.278 0.446
;
International Tables for Crystallography
(1992, Vol. C, Tables 4.2.6.8 and 6.1.1.4)
;

loop_
_geom_angle_atom_site_label_1
_geom_angle_atom_site_label_2
_geom_angle_atom_site_label_3
_geom_angle
_geom_angle_publ_flag
Cl(1) Ti(1) Cl(2) 101.79(3) yes
Cl(1) Ti(1) O(1) 102.40(4) yes
Cl(1) Ti(1) C(1) 143.35(7) yes
Cl(1) Ti(1) C(2) 112.34(8) yes
Cl(1) Ti(1) C(3) 85.34(6) yes
Cl(1) Ti(1) C(4) 92.94(7) yes
Cl(1) Ti(1) C(5) 126.48(7) yes
Cl(2) Ti(1) O(1) 104.87(5) yes
Cl(2) Ti(1) C(1) 93.92(8) yes
Cl(2) Ti(1) C(2) 86.33(7) yes
Cl(2) Ti(1) C(3) 113.62(7) yes
Cl(2) Ti(1) C(4) 144.00(7) yes
Cl(2) Ti(1) C(5) 126.86(7) yes
O(1) Ti(1) C(1) 105.23(8) yes
O(1) Ti(1) C(2) 140.50(8) yes
O(1) Ti(1) C(3) 138.29(8) yes
O(1) Ti(1) C(4) 103.71(8) yes
O(1) Ti(1) C(5) 86.81(8) yes
C(1) Ti(1) C(2) 35.43(10) yes
C(1) Ti(1) C(3) 58.01(9) yes
C(1) Ti(1) C(4) 57.44(10) yes
C(1) Ti(1) C(5) 34.09(10) yes
C(2) Ti(1) C(3) 34.71(10) yes
C(2) Ti(1) C(4) 57.66(10) yes
C(2) Ti(1) C(5) 57.74(10) yes
C(3) Ti(1) C(4) 34.59(9) yes
C(3) Ti(1) C(5) 57.62(9) yes
C(4) Ti(1) C(5) 34.66(9) yes
Ti(1) O(1) C(6) 166.05(14) yes
C(12) N(1) C(14) 116.25(17) yes
Ti(1) C(1) C(2) 72.95(16) yes
Ti(1) C(1) C(5) 73.55(16) yes
C(2) C(1) C(5) 108.3(2) yes
Ti(1) C(2) C(1) 71.61(16) yes
Ti(1) C(2) C(3) 73.06(16) yes
C(1) C(2) C(3) 107.0(2) yes
Ti(1) C(3) C(2) 72.23(16) yes
Ti(1) C(3) C(4) 71.87(16) yes
C(2) C(3) C(4) 107.6(2) yes
Ti(1) C(4) C(3) 73.54(16) yes
Ti(1) C(4) C(5) 72.98(16) yes
C(3) C(4) C(5) 108.6(2) yes
Ti(1) C(5) C(1) 72.36(16) yes
Ti(1) C(5) C(4) 72.36(15) yes
C(1) C(5) C(4) 108.4(2) yes
O(1) C(6) C(7) 118.96(16) yes
O(1) C(6) C(11) 119.48(17) yes
C(7) C(6) C(11) 121.42(18) yes
C(6) C(7) C(8) 118.64(17) yes
C(6) C(7) C(12) 119.89(17) yes
C(8) C(7) C(12) 121.42(17) yes
C(7) C(8) C(9) 120.72(18) yes
C(8) C(9) C(10) 119.8(2) yes
C(9) C(10) C(11) 122.12(19) yes
C(6) C(11) C(10) 117.32(19) yes
C(6) C(11) C(13) 120.58(19) yes
C(10) C(11) C(13) 122.06(18) yes
N(1) C(12) C(7) 122.68(18) yes
N(1) C(14) C(15) 119.78(18) yes
N(1) C(14) C(19) 118.4(2) yes
C(15) C(14) C(19) 121.77(18) yes
C(14) C(15) C(16) 118.2(2) yes
C(14) C(15) C(20) 121.94(18) yes
C(16) C(15) C(20) 119.9(2) yes
C(15) C(16) C(17) 120.8(2) yes
C(16) C(17) C(18) 120.2(2) yes
C(17) C(18) C(19) 121.4(2) yes
C(14) C(19) C(18) 117.6(2) yes
C(14) C(19) C(23) 120.38(18) yes
C(18) C(19) C(23) 122.1(2) yes
C(15) C(20) C(21) 110.6(2) yes
C(15) C(20) C(22) 112.2(2) yes
C(21) C(20) C(22) 112.2(2) yes
C(19) C(23) C(24) 111.0(2) yes
C(19) C(23) C(25) 113.76(19) yes
C(24) C(23) C(25) 109.6(2) yes
Ti(1) C(1) H(1) 125.6 no
C(2) C(1) H(1) 125.6 no
C(5) C(1) H(1) 125.6 no
Ti(1) C(2) H(2) 126.3 no
C(1) C(2) H(2) 126.3 no
C(3) C(2) H(2) 126.3 no
Ti(1) C(3) H(3) 126.1 no
C(2) C(3) H(3) 126.1 no
C(4) C(3) H(3) 126.1 no
Ti(1) C(4) H(4) 125.5 no
C(3) C(4) H(4) 125.5 no
C(5) C(4) H(4) 125.5 no
Ti(1) C(5) H(5) 125.7 no
C(1) C(5) H(5) 125.7 no
C(4) C(5) H(5) 125.7 no
C(7) C(8) H(6) 119.6 no
C(9) C(8) H(6) 119.6 no
C(8) C(9) H(7) 120.1 no
C(10) C(9) H(7) 120.1 no
C(9) C(10) H(8) 118.9 no
C(11) C(10) H(8) 118.9 no
N(1) C(12) H(9) 118.7 no
C(7) C(12) H(9) 118.7 no
C(11) C(13) H(10) 109.5 no
C(11) C(13) H(11) 109.5 no
C(11) C(13) H(13) 109.5 no
H(10) C(13) H(11) 109.5 no
H(10) C(13) H(13) 109.5 no
H(11) C(13) H(13) 109.5 no
C(15) C(16) H(12) 119.6 no
C(17) C(16) H(12) 119.6 no
C(16) C(17) H(14) 119.9 no
C(18) C(17) H(14) 119.9 no
C(17) C(18) H(15) 119.3 no
C(19) C(18) H(15) 119.3 no
C(15) C(20) H(16) 107.2 no
C(21) C(20) H(16) 107.2 no
C(22) C(20) H(16) 107.2 no
C(20) C(21) H(17) 109.5 no
C(20) C(21) H(18) 109.5 no
C(20) C(21) H(19) 109.5 no
H(17) C(21) H(18) 109.5 no
H(17) C(21) H(19) 109.5 no
H(18) C(21) H(19) 109.5 no
C(20) C(22) H(20) 109.5 no
C(20) C(22) H(21) 109.5 no
C(20) C(22) H(22) 109.5 no
H(20) C(22) H(21) 109.5 no
H(20) C(22) H(22) 109.5 no
H(21) C(22) H(22) 109.5 no
C(19) C(23) H(23) 107.4 no
C(24) C(23) H(23) 107.4 no
C(25) C(23) H(23) 107.4 no
C(23) C(24) H(24) 109.5 no
C(23) C(24) H(25) 109.5 no
C(23) C(24) H(26) 109.5 no
H(24) C(24) H(25) 109.5 no
H(24) C(24) H(26) 109.5 no
H(25) C(24) H(26) 109.5 no
C(23) C(25) H(27) 109.5 no
C(23) C(25) H(28) 109.5 no
C(23) C(25) H(29) 109.5 no
H(27) C(25) H(28) 109.5 no
H(27) C(25) H(29) 109.5 no
H(28) C(25) H(29) 109.5 no

loop_
_geom_bond_atom_site_label_1
_geom_bond_atom_site_label_2
_geom_bond_distance
_geom_bond_publ_flag
Ti(1) Cl(1) 2.2546(6) yes
Ti(1) Cl(2) 2.2515(7) yes
Ti(1) O(1) 1.7761(14) yes
Ti(1) C(1) 2.311(2) yes
Ti(1) C(2) 2.329(3) yes
Ti(1) C(3) 2.339(2) yes
Ti(1) C(4) 2.318(2) yes
Ti(1) C(5) 2.326(2) yes
O(1) C(6) 1.363(2) yes
N(1) C(12) 1.259(2) yes
N(1) C(14) 1.435(2) yes
C(1) C(2) 1.412(4) yes
C(1) C(5) 1.360(4) yes
C(2) C(3) 1.393(4) yes
C(3) C(4) 1.385(3) yes
C(4) C(5) 1.384(3) yes
C(6) C(7) 1.399(2) yes
C(6) C(11) 1.406(2) yes
C(7) C(8) 1.389(2) yes
C(7) C(12) 1.466(2) yes
C(8) C(9) 1.370(2) yes
C(9) C(10) 1.386(3) yes
C(10) C(11) 1.376(3) yes
C(11) C(13) 1.511(3) yes
C(14) C(15) 1.390(3) yes
C(14) C(19) 1.401(3) yes
C(15) C(16) 1.392(2) yes
C(15) C(20) 1.516(3) yes
C(16) C(17) 1.378(3) yes
C(17) C(18) 1.369(4) yes
C(18) C(19) 1.393(2) yes
C(19) C(23) 1.509(3) yes
C(20) C(21) 1.509(4) yes
C(20) C(22) 1.519(4) yes
C(23) C(24) 1.527(3) yes
C(23) C(25) 1.530(3) yes
C(1) H(1) 0.950 no
C(2) H(2) 0.950 no
C(3) H(3) 0.950 no
C(4) H(4) 0.950 no
C(5) H(5) 0.950 no
C(8) H(6) 0.950 no
C(9) H(7) 0.950 no
C(10) H(8) 0.950 no
C(12) H(9) 0.950 no
C(13) H(10) 0.950 no
C(13) H(11) 0.950 no
C(13) H(13) 0.950 no
C(16) H(12) 0.950 no
C(17) H(14) 0.950 no
C(18) H(15) 0.950 no
C(20) H(16) 0.950 no
C(21) H(17) 0.950 no
C(21) H(18) 0.950 no
C(21) H(19) 0.950 no
C(22) H(20) 0.950 no
C(22) H(21) 0.950 no
C(22) H(22) 0.950 no
C(23) H(23) 0.950 no
C(24) H(24) 0.950 no
C(24) H(25) 0.950 no
C(24) H(26) 0.950 no
C(25) H(27) 0.950 no
C(25) H(28) 0.950 no
C(25) H(29) 0.950 no

loop_
_geom_contact_atom_site_label_1
_geom_contact_atom_site_label_2
_geom_contact_distance
_geom_contact_site_symmetry_2
Cl(1) C(5) 3.577(2) 2_655
Cl(2) C(4) 3.454(2) 8_456
O(1) C(3) 3.353(3) 8_456
N(1) N(1) 3.546(2) 5_677
C(1) C(11) 3.542(3) 8_556
C(2) C(6) 3.271(3) 8_556
C(2) C(10) 3.581(3) 8_556
C(2) C(11) 3.255(3) 8_556
C(3) O(1) 3.353(3) 8_556
C(3) C(6) 3.510(3) 8_556
C(4) Cl(2) 3.454(2) 8_556
C(5) Cl(1) 3.577(2) 2_645
C(6) C(2) 3.271(3) 8_456
C(6) C(3) 3.510(3) 8_456
C(10) C(2) 3.581(3) 8_456
C(11) C(1) 3.542(3) 8_456
C(11) C(2) 3.255(3) 8_456
C(13) C(24) 3.597(3) 7_646
C(24) C(13) 3.597(3) 7_656
Cl(1) H(1) 3.160 2_655
Cl(1) H(5) 3.034 2_655
Cl(1) H(10) 3.048 2_655
Cl(1) H(11) 3.118 7_656
Cl(2) H(3) 3.489 8_456
Cl(2) H(4) 2.969 8_456
Cl(2) H(15) 3.252 7_646
Cl(2) H(21) 3.582 4_674
Cl(2) H(25) 3.488 7_646
Cl(2) H(27) 3.239 7_646
O(1) H(3) 3.122 8_456
N(1) H(23) 3.178 5_677
N(1) H(29) 3.404 5_677
C(1) H(11) 3.380 8_556
C(1) H(13) 3.351 8_556
C(1) H(25) 3.445 7_646
C(2) H(13) 3.470 8_556
C(3) H(13) 3.468 8_556
C(3) H(26) 3.409 8_556
C(4) H(13) 3.357 8_556
C(5) H(13) 3.267 8_556
C(6) H(2) 3.027 8_456
C(6) H(3) 3.484 8_456
C(7) H(2) 3.069 8_456
C(7) H(12) 3.425 2_645
C(8) H(2) 3.165 8_456
C(8) H(12) 3.219 2_645
C(8) H(29) 3.024 5_677
C(9) H(2) 3.235 8_456
C(9) H(12) 3.329 2_645
C(9) H(19) 3.467 2_645
C(9) H(22) 3.275 6_467
C(9) H(28) 3.219 2_545
C(10) H(1) 3.544 8_456
C(10) H(2) 3.212 8_456
C(10) H(19) 2.923 2_645
C(10) H(22) 3.319 6_467
C(11) H(2) 3.130 8_456
C(11) H(19) 3.328 2_645
C(13) H(25) 2.996 7_646
C(13) H(26) 3.466 7_646
C(14) H(6) 3.020 5_677
C(15) H(6) 3.351 5_677
C(16) H(6) 3.478 5_677
C(16) H(29) 3.259 6_577
C(17) H(4) 3.380 2_655
C(17) H(5) 3.235 2_655
C(17) H(6) 3.290 5_677
C(17) H(7) 3.166 5_677
C(17) H(17) 3.162 2_655
C(18) H(4) 3.348 2_655
C(18) H(5) 3.431 2_655
C(18) H(6) 2.906 5_677
C(18) H(7) 3.365 5_677
C(19) H(6) 2.756 5_677
C(20) H(14) 3.376 2_645
C(20) H(28) 3.426 5_677
C(21) H(8) 3.458 2_655
C(21) H(14) 2.967 2_645
C(22) H(7) 3.519 6_567
C(22) H(8) 3.577 6_567
C(22) H(18) 3.360 5_777
C(22) H(28) 3.328 5_677
C(23) H(6) 3.366 5_677
C(23) H(16) 3.599 5_677
C(24) H(1) 3.107 7_656
C(24) H(3) 3.216 8_456
C(24) H(10) 3.425 7_656
C(24) H(11) 3.591 7_656
C(24) H(13) 3.204 7_656
C(25) H(6) 3.327 5_677
C(25) H(7) 3.483 2_555
C(25) H(12) 3.328 6_477
C(25) H(16) 3.184 5_677
H(1) Cl(1) 3.160 2_645
H(1) C(10) 3.544 8_556
H(1) C(24) 3.107 7_646
H(1) H(8) 3.463 8_556
H(1) H(11) 3.294 8_556
H(1) H(24) 2.663 7_646
H(1) H(25) 2.686 7_646
H(1) H(27) 3.352 7_646
H(2) C(6) 3.027 8_556
H(2) C(7) 3.069 8_556
H(2) C(8) 3.165 8_556
H(2) C(9) 3.235 8_556
H(2) C(10) 3.212 8_556
H(2) C(11) 3.130 8_556
H(2) H(21) 3.482 4_674
H(2) H(27) 3.412 7_646
H(3) Cl(2) 3.489 8_556
H(3) O(1) 3.122 8_556
H(3) C(6) 3.484 8_556
H(3) C(24) 3.216 8_556
H(3) H(10) 3.180 2_655
H(3) H(11) 3.223 2_655
H(3) H(24) 3.022 8_556
H(3) H(26) 2.602 8_556
H(4) Cl(2) 2.969 8_556
H(4) C(17) 3.380 2_645
H(4) C(18) 3.348 2_645
H(4) H(14) 2.997 2_645
H(4) H(15) 2.956 2_645
H(5) Cl(1) 3.034 2_645
H(5) C(17) 3.235 2_645
H(5) C(18) 3.431 2_645
H(5) H(13) 3.556 8_556
H(5) H(14) 3.334 2_645
H(6) C(14) 3.020 5_677
H(6) C(15) 3.351 5_677
H(6) C(16) 3.478 5_677
H(6) C(17) 3.290 5_677
H(6) C(18) 2.906 5_677
H(6) C(19) 2.756 5_677
H(6) C(23) 3.366 5_677
H(6) C(25) 3.327 5_677
H(6) H(12) 3.531 2_645
H(6) H(15) 3.306 5_677
H(6) H(23) 3.422 5_677
H(6) H(29) 2.568 5_677
H(7) C(17) 3.166 5_677
H(7) C(18) 3.365 5_677
H(7) C(22) 3.519 6_467
H(7) C(25) 3.483 2_545
H(7) H(14) 3.165 5_677
H(7) H(15) 3.463 5_677
H(7) H(16) 3.508 6_467
H(7) H(18) 3.403 6_467
H(7) H(20) 3.547 2_645
H(7) H(22) 2.636 6_467
H(7) H(28) 2.667 2_545
H(8) C(21) 3.458 2_645
H(8) C(22) 3.577 6_467
H(8) H(1) 3.463 8_456
H(8) H(18) 3.263 2_645
H(8) H(19) 2.809 2_645
H(8) H(22) 2.709 6_467
H(8) H(28) 3.394 2_545
H(10) Cl(1) 3.048 2_645
H(10) C(24) 3.425 7_646
H(10) H(3) 3.180 2_645
H(10) H(19) 3.421 2_645
H(10) H(24) 3.419 7_646
H(10) H(25) 2.947 7_646
H(10) H(26) 3.368 7_646
H(11) Cl(1) 3.118 7_646
H(11) C(1) 3.380 8_456
H(11) C(24) 3.591 7_646
H(11) H(1) 3.294 8_456
H(11) H(3) 3.223 2_645
H(11) H(25) 3.151 7_646
H(11) H(26) 3.215 7_646
H(12) C(7) 3.425 2_655
H(12) C(8) 3.219 2_655
H(12) C(9) 3.329 2_655
H(12) C(25) 3.328 6_577
H(12) H(6) 3.531 2_655
H(12) H(27) 3.446 6_577
H(12) H(28) 3.520 6_577
H(12) H(29) 2.584 6_577
H(13) C(1) 3.351 8_456
H(13) C(2) 3.470 8_456
H(13) C(3) 3.468 8_456
H(13) C(4) 3.357 8_456
H(13) C(5) 3.267 8_456
H(13) C(24) 3.204 7_646
H(13) H(5) 3.556 8_456
H(13) H(24) 3.564 7_646
H(13) H(25) 2.433 7_646
H(13) H(26) 3.243 7_646
H(14) C(20) 3.376 2_655
H(14) C(21) 2.967 2_655
H(14) H(4) 2.997 2_655
H(14) H(5) 3.334 2_655
H(14) H(7) 3.165 5_677
H(14) H(16) 2.806 2_655
H(14) H(17) 2.300 2_655
H(14) H(18) 3.030 2_655
H(14) H(28) 3.561 6_577
H(14) H(29) 3.343 6_577
H(15) Cl(2) 3.252 7_656
H(15) H(4) 2.956 2_655
H(15) H(6) 3.306 5_677
H(15) H(7) 3.463 5_677
H(15) H(17) 3.272 2_655
H(15) H(18) 3.295 2_655
H(15) H(20) 3.388 6_477
H(16) C(23) 3.599 5_677
H(16) C(25) 3.184 5_677
H(16) H(7) 3.508 6_567
H(16) H(14) 2.806 2_645
H(16) H(23) 3.011 5_677
H(16) H(28) 2.690 5_677
H(16) H(29) 3.008 5_677
H(17) C(17) 3.162 2_645
H(17) H(14) 2.300 2_645
H(17) H(15) 3.272 2_645
H(18) C(22) 3.360 5_777
H(18) H(7) 3.403 6_567
H(18) H(8) 3.263 2_655
H(18) H(14) 3.030 2_645
H(18) H(15) 3.295 2_645
H(18) H(18) 3.466 5_777
H(18) H(20) 2.892 5_777
H(18) H(22) 2.942 5_777
H(19) C(9) 3.467 2_655
H(19) C(10) 2.923 2_655
H(19) C(11) 3.328 2_655
H(19) H(8) 2.809 2_655
H(19) H(10) 3.421 2_655
H(20) H(7) 3.547 2_655
H(20) H(15) 3.388 6_577
H(20) H(18) 2.892 5_777
H(20) H(27) 3.274 6_577
H(20) H(29) 3.318 6_577
H(21) Cl(2) 3.582 4_675
H(21) H(2) 3.482 4_675
H(21) H(23) 3.067 5_677
H(21) H(24) 3.578 5_677
H(21) H(27) 3.431 6_577
H(21) H(28) 3.265 5_677
H(22) C(9) 3.275 6_567
H(22) C(10) 3.319 6_567
H(22) H(7) 2.636 6_567
H(22) H(8) 2.709 6_567
H(22) H(18) 2.942 5_777
H(22) H(28) 2.875 5_677
H(23) N(1) 3.178 5_677
H(23) H(6) 3.422 5_677
H(23) H(16) 3.011 5_677
H(23) H(21) 3.067 5_677
H(24) H(1) 2.663 7_656
H(24) H(3) 3.022 8_456
H(24) H(10) 3.419 7_656
H(24) H(13) 3.564 7_656
H(24) H(21) 3.578 5_677
H(25) Cl(2) 3.488 7_656
H(25) C(1) 3.445 7_656
H(25) C(13) 2.996 7_656
H(25) H(1) 2.686 7_656
H(25) H(10) 2.947 7_656
H(25) H(11) 3.151 7_656
H(25) H(13) 2.433 7_656
H(26) C(3) 3.409 8_456
H(26) C(13) 3.466 7_656
H(26) H(3) 2.602 8_456
H(26) H(10) 3.368 7_656
H(26) H(11) 3.215 7_656
H(26) H(13) 3.243 7_656
H(27) Cl(2) 3.239 7_656
H(27) H(1) 3.352 7_656
H(27) H(2) 3.412 7_656
H(27) H(12) 3.446 6_477
H(27) H(20) 3.274 6_477
H(27) H(21) 3.431 6_477
H(28) C(9) 3.219 2_555
H(28) C(20) 3.426 5_677
H(28) C(22) 3.328 5_677
H(28) H(7) 2.667 2_555
H(28) H(8) 3.394 2_555
H(28) H(12) 3.520 6_477
H(28) H(14) 3.561 6_477
H(28) H(16) 2.690 5_677
H(28) H(21) 3.265 5_677
H(28) H(22) 2.875 5_677
H(29) N(1) 3.404 5_677
H(29) C(8) 3.024 5_677
H(29) C(16) 3.259 6_477
H(29) H(6) 2.568 5_677
H(29) H(12) 2.584 6_477
H(29) H(14) 3.343 6_477
H(29) H(16) 3.008 5_677
H(29) H(20) 3.318 6_477

loop_
_geom_torsion_atom_site_label_1
_geom_torsion_atom_site_label_2
_geom_torsion_atom_site_label_3
_geom_torsion_atom_site_label_4
_geom_torsion
Cl(1) Ti(1) O(1) C(6) -115.4(5)
Cl(1) Ti(1) C(1) C(2) -37.7(2)
Cl(1) Ti(1) C(1) C(5) 78.0(2)
Cl(1) Ti(1) C(2) C(1) 156.73(15)
Cl(1) Ti(1) C(2) C(3) 41.64(17)
Cl(1) Ti(1) C(3) C(2) -141.93(16)
Cl(1) Ti(1) C(3) C(4) 102.05(15)
Cl(1) Ti(1) C(4) C(3) -77.43(15)
Cl(1) Ti(1) C(4) C(5) 166.55(16)
Cl(1) Ti(1) C(5) C(1) -133.44(14)
Cl(1) Ti(1) C(5) C(4) -16.79(19)
Cl(2) Ti(1) O(1) C(6) 138.6(5)
Cl(2) Ti(1) C(1) C(2) 78.06(16)
Cl(2) Ti(1) C(1) C(5) -166.24(15)
Cl(2) Ti(1) C(2) C(1) -102.02(16)
Cl(2) Ti(1) C(2) C(3) 142.88(16)
Cl(2) Ti(1) C(3) C(2) -41.09(17)
Cl(2) Ti(1) C(3) C(4) -157.11(13)
Cl(2) Ti(1) C(4) C(3) 37.3(2)
Cl(2) Ti(1) C(4) C(5) -78.70(19)
Cl(2) Ti(1) C(5) C(1) 17.25(19)
Cl(2) Ti(1) C(5) C(4) 133.91(14)
O(1) Ti(1) C(1) C(2) -175.37(16)
O(1) Ti(1) C(1) C(5) -59.66(17)
C(1) Ti(1) O(1) C(6) 40.3(5)
O(1) Ti(1) C(2) C(1) 7.0(2)
O(1) Ti(1) C(2) C(3) -108.05(18)
C(2) Ti(1) O(1) C(6) 36.0(5)
O(1) Ti(1) C(3) C(2) 114.63(17)
O(1) Ti(1) C(3) C(4) -1.4(2)
C(3) Ti(1) O(1) C(6) -18.4(5)
O(1) Ti(1) C(4) C(3) 179.05(14)
O(1) Ti(1) C(4) C(5) 63.03(17)
C(4) Ti(1) O(1) C(6) -19.2(5)
O(1) Ti(1) C(5) C(1) 123.48(16)
O(1) Ti(1) C(5) C(4) -119.86(16)
C(5) Ti(1) O(1) C(6) 11.3(5)
C(1) Ti(1) C(2) C(3) -115.1(2)
C(2) Ti(1) C(1) C(5) 115.7(2)
C(1) Ti(1) C(3) C(2) 38.25(17)
C(1) Ti(1) C(3) C(4) -77.77(17)
C(3) Ti(1) C(1) C(2) -37.45(16)
C(3) Ti(1) C(1) C(5) 78.26(18)
C(1) Ti(1) C(4) C(3) 79.55(17)
C(1) Ti(1) C(4) C(5) -36.47(16)
C(4) Ti(1) C(1) C(2) -78.61(18)
C(4) Ti(1) C(1) C(5) 37.09(16)
C(1) Ti(1) C(5) C(4) 116.7(2)
C(5) Ti(1) C(1) C(2) -115.7(2)
C(2) Ti(1) C(3) C(4) -116.0(2)
C(3) Ti(1) C(2) C(1) 115.1(2)
C(2) Ti(1) C(4) C(3) 37.28(16)
C(2) Ti(1) C(4) C(5) -78.74(18)
C(4) Ti(1) C(2) C(1) 77.95(18)
C(4) Ti(1) C(2) C(3) -37.14(15)
C(2) Ti(1) C(5) C(1) -38.15(16)
C(2) Ti(1) C(5) C(4) 78.50(18)
C(5) Ti(1) C(2) C(1) 36.68(17)
C(5) Ti(1) C(2) C(3) -78.42(17)
C(3) Ti(1) C(4) C(5) -116.0(2)
C(4) Ti(1) C(3) C(2) 116.0(2)
C(3) Ti(1) C(5) C(1) -79.49(18)
C(3) Ti(1) C(5) C(4) 37.16(16)
C(5) Ti(1) C(3) C(2) 78.77(18)
C(5) Ti(1) C(3) C(4) -37.25(15)
C(4) Ti(1) C(5) C(1) -116.7(2)
C(5) Ti(1) C(4) C(3) 116.0(2)
Ti(1) O(1) C(6) C(7) 102.4(4)
Ti(1) O(1) C(6) C(11) -81.9(5)
C(12) N(1) C(14) C(15) -93.2(2)
C(12) N(1) C(14) C(19) 88.8(2)
C(14) N(1) C(12) C(7) -176.2(2)
Ti(1) C(1) C(2) C(3) 65.0(2)
Ti(1) C(1) C(5) C(4) -63.8(2)
C(2) C(1) C(5) Ti(1) 65.2(2)
C(2) C(1) C(5) C(4) 1.3(3)
C(5) C(1) C(2) Ti(1) -65.6(2)
C(5) C(1) C(2) C(3) -0.6(3)
Ti(1) C(2) C(3) C(4) 63.62(19)
C(1) C(2) C(3) Ti(1) -64.0(2)
C(1) C(2) C(3) C(4) -0.4(3)
Ti(1) C(3) C(4) C(5) 65.1(2)
C(2) C(3) C(4) Ti(1) -63.9(2)
C(2) C(3) C(4) C(5) 1.2(3)
Ti(1) C(4) C(5) C(1) 63.8(2)
C(3) C(4) C(5) Ti(1) -65.43(19)
C(3) C(4) C(5) C(1) -1.6(3)
O(1) C(6) C(7) C(8) 174.80(19)
O(1) C(6) C(7) C(12) -2.5(3)
O(1) C(6) C(11) C(10) -175.0(2)
O(1) C(6) C(11) C(13) 2.9(3)
C(7) C(6) C(11) C(10) 0.7(3)
C(7) C(6) C(11) C(13) 178.6(2)
C(11) C(6) C(7) C(8) -0.9(3)
C(11) C(6) C(7) C(12) -178.2(2)
C(6) C(7) C(8) C(9) 0.3(3)
C(6) C(7) C(12) N(1) -176.7(2)
C(8) C(7) C(12) N(1) 6.1(3)
C(12) C(7) C(8) C(9) 177.5(2)
C(7) C(8) C(9) C(10) 0.4(3)
C(8) C(9) C(10) C(11) -0.6(3)
C(9) C(10) C(11) C(6) 0.1(2)
C(9) C(10) C(11) C(13) -177.8(2)
N(1) C(14) C(15) C(16) 177.63(19)
N(1) C(14) C(15) C(20) -1.4(3)
N(1) C(14) C(19) C(18) -178.36(18)
N(1) C(14) C(19) C(23) 2.8(2)
C(15) C(14) C(19) C(18) 3.7(3)
C(15) C(14) C(19) C(23) -175.14(19)
C(19) C(14) C(15) C(16) -4.4(3)
C(19) C(14) C(15) C(20) 176.5(2)
C(14) C(15) C(16) C(17) 1.8(3)
C(14) C(15) C(20) C(21) 105.8(2)
C(14) C(15) C(20) C(22) -128.1(2)
C(16) C(15) C(20) C(21) -73.2(2)
C(16) C(15) C(20) C(22) 52.8(3)
C(20) C(15) C(16) C(17) -179.1(2)
C(15) C(16) C(17) C(18) 1.5(3)
C(16) C(17) C(18) C(19) -2.2(3)
C(17) C(18) C(19) C(14) -0.3(3)
C(17) C(18) C(19) C(23) 178.5(2)
C(14) C(19) C(23) C(24) -95.4(2)
C(14) C(19) C(23) C(25) 140.5(2)
C(18) C(19) C(23) C(24) 85.9(2)
C(18) C(19) C(23) C(25) -38.3(2)
